data_4084232
loop_
_publ_author_name
'Sriram, Madhavi'
'Zhu, Yuyang'
'Camp, Andrew M.'
'Day, Cynthia S.'
'Jones, Amanda C.'

_publ_section_title
;
 Structure and Dynamic Behavior of Phosphine Gold(I)-Coordinated Enamines:
 Characterization of \a-Metalated Iminium Ions
;
_journal_issue 16
_journal_name_full Organometallics
_journal_page_first 4157
_journal_paper_doi 10.1021/om500670z
_journal_volume 33
_journal_year 2014
_chemical_formula_sum 'C31 H40 Au F6 N P Sb'
_chemical_formula_weight 890.32
_space_group_crystal_system monoclinic
_space_group_IT_number 14
_space_group_name_Hall '-P 2ybc'
_space_group_name_H-M_alt 'P 1 21/c 1'
_symmetry_cell_setting monoclinic
_symmetry_space_group_name_Hall '-P 2ybc'
_symmetry_space_group_name_H-M 'P 1 21/c 1'
_atom_sites_solution_hydrogens mixed
_atom_sites_solution_primary direct
_atom_sites_solution_secondary difmap
_audit_creation_method SHELXL-2013
_cell_angle_alpha 90
_cell_angle_beta 98.3140(10)
_cell_angle_gamma 90
_cell_formula_units_Z 4
_cell_length_a 10.0128(12)
_cell_length_b 15.1649(18)
_cell_length_c 21.632(3)
_cell_measurement_reflns_used 9927
_cell_measurement_temperature 153(2)
_cell_measurement_theta_max 29.30
_cell_measurement_theta_min 3.92
_cell_volume 3250.1(7)
_computing_cell_refinement 'Bruker SAINT'
_computing_data_collection 'Bruker SMART'
_computing_data_reduction 'Bruker SAINT'
_computing_molecular_graphics 'Bruker APEX2 v2013.4-1'
_computing_publication_material 'Bruker APEX2 v2013.4-1'
_computing_structure_refinement 'SHELXL-2013 (Sheldrick, 2013)'
_computing_structure_solution 'SHELXL-2013 (Sheldrick, 2013)'
_diffrn_ambient_temperature 153(2)
_diffrn_measured_fraction_theta_full 0.996
_diffrn_measured_fraction_theta_max 0.996
_diffrn_measurement_device_type 'Bruker APEX CCD'
_diffrn_measurement_method '\f and \w scans'
_diffrn_radiation_monochromator graphite
_diffrn_radiation_source 'sealed tube'
_diffrn_radiation_type MoK\a
_diffrn_radiation_wavelength 0.71073
_diffrn_reflns_av_R_equivalents 0.0431
_diffrn_reflns_av_unetI/netI 0.0332
_diffrn_reflns_Laue_measured_fraction_full 0.996
_diffrn_reflns_Laue_measured_fraction_max 0.996
_diffrn_reflns_limit_h_max 14
_diffrn_reflns_limit_h_min -14
_diffrn_reflns_limit_k_max 21
_diffrn_reflns_limit_k_min -21
_diffrn_reflns_limit_l_max 30
_diffrn_reflns_limit_l_min -30
_diffrn_reflns_number 46819
_diffrn_reflns_point_group_measured_fraction_full 0.996
_diffrn_reflns_point_group_measured_fraction_max 0.996
_diffrn_reflns_theta_full 25.242
_diffrn_reflns_theta_max 30.040
_diffrn_reflns_theta_min 3.534
_exptl_absorpt_coefficient_mu 5.445
_exptl_absorpt_correction_T_max 0.7460
_exptl_absorpt_correction_T_min 0.5689
_exptl_absorpt_correction_type multi-scan
_exptl_absorpt_process_details
;
 Data were corrected for scaling and absorption effects
 using the multi-scan technique (SADABS). The ratio of minimum
 to maximum apparent transmission was 0.763. The  
 calculated minimum and maximum transmission
 coefficients (based on crystal size) are 0.409 and 0.772.
;
_exptl_crystal_colour yellow
_exptl_crystal_density_diffrn 1.819
_exptl_crystal_description parallelepiped
_exptl_crystal_F_000 1728
_exptl_crystal_size_max 0.200
_exptl_crystal_size_mid 0.100
_exptl_crystal_size_min 0.050
_exptl_transmission_factor_max 0.772
_exptl_transmission_factor_min 0.409
_refine_diff_density_max 2.090
_refine_diff_density_min -0.518
_refine_diff_density_rms 0.133
_refine_ls_extinction_method none
_refine_ls_goodness_of_fit_ref 1.025
_refine_ls_hydrogen_treatment mixed
_refine_ls_matrix_type full
_refine_ls_number_parameters 391
_refine_ls_number_reflns 9478
_refine_ls_number_restraints 1
_refine_ls_restrained_S_all 1.025
_refine_ls_R_factor_all 0.0406
_refine_ls_R_factor_gt 0.0310
_refine_ls_shift/su_max 0.001
_refine_ls_shift/su_mean 0.000
_refine_ls_structure_factor_coef Fsqd
_refine_ls_weighting_details
; 
 w=1/[\s^2^(Fo^2^)+(0.0376P)^2^+1.9176P] 
 where P=(Fo^2^+2Fc^2^)/3 
;
_refine_ls_weighting_scheme calc
_refine_ls_wR_factor_gt 0.0718
_refine_ls_wR_factor_ref 0.0766
_reflns_Friedel_coverage 0.000
_reflns_number_gt 7980
_reflns_number_total 9478
_reflns_threshold_expression 'I > 2\s(I)'
_cod_data_source_file om500670z_si_003.cif
_cod_data_source_block a28u_3
_cod_depositor_comments
;
The following automatic conversions were performed:

'_space_group_crystal_system' value 'Monoclinic' changed to
'monoclinic' according to
/usr/data/users/saulius/crontab/automatic-downloads/rss-feeds/ACS/lib/dictionaries/cif_core.dic
dictionary named 'cif_core.dic' version 2.4.2 from
2011-04-26.

'_symmetry_cell_setting' value 'Monoclinic' changed to
'monoclinic' according to
/usr/data/users/saulius/crontab/automatic-downloads/rss-feeds/ACS/lib/dictionaries/cif_core.dic
dictionary named 'cif_core.dic' version 2.4.2 from 2011-04-26.

Automatic conversion script
Id: cif_fix_values 2281 2013-09-26 08:29:07Z andrius 

 Adding full bibliography for 4084228--4084232.cif.
;
_cod_original_cell_volume 3250.2(7)
_cod_original_sg_symbol_H-M 'P2(1)/c  '
_cod_database_code 4084232
_shelx_space_group_comment
; 
The symmetry employed for this shelxl refinement is uniquely defined 
by the following loop, which should always be used as a source of 
symmetry information in preference to the above space-group names. 
They are only intended as comments. 
;
_shelx_estimated_absorpt_t_min 0.409
_shelx_estimated_absorpt_t_max 0.772
_exptl.bruker_absorpt_correction_t_ratio 0.763

_computing.bruker_data_scaling 'SADABS V2012/1 (Bruker AXS)'

_shelxl_version_number 2013-2

loop_
_space_group_symop_operation_xyz
'x, y, z'
'-x, y+1/2, -z+1/2'
'-x, -y, -z'
'x, -y-1/2, z-1/2'

loop_
_atom_site_label
_atom_site_type_symbol
_atom_site_fract_x
_atom_site_fract_y
_atom_site_fract_z
_atom_site_U_iso_or_equiv
_atom_site_adp_type
_atom_site_occupancy
_atom_site_site_symmetry_order
_atom_site_calc_flag
_atom_site_refinement_flags_posn
_atom_site_refinement_flags_adp
_atom_site_refinement_flags_occupancy
_atom_site_disorder_assembly
_atom_site_disorder_group
Au1 Au 0.32135(2) 0.22902(2) 0.24454(2) 0.02616(4) Uani 1 1 d . . . . .
P1 P 0.15291(8) 0.22452(5) 0.30569(4) 0.02315(16) Uani 1 1 d . . . . .
N1 N 0.3352(3) 0.23142(17) 0.08379(13) 0.0272(6) Uani 1 1 d . . . . .
C1 C -0.0099(4) 0.2139(2) 0.25266(16) 0.0307(7) Uani 1 1 d . . . . .
C2 C -0.1333(4) 0.1776(3) 0.28123(19) 0.0452(10) Uani 1 1 d . . . . .
H2A H -0.2119 0.1743 0.2486 0.068 Uiso 1 1 calc R U . . .
H2B H -0.1533 0.2172 0.3145 0.068 Uiso 1 1 calc R U . . .
H2C H -0.1122 0.1187 0.2985 0.068 Uiso 1 1 calc R U . . .
C3 C -0.0461(4) 0.3061(3) 0.22457(19) 0.0444(9) Uani 1 1 d . . . . .
H3A H 0.0321 0.3308 0.2082 0.067 Uiso 1 1 calc R U . . .
H3B H -0.0715 0.3450 0.2571 0.067 Uiso 1 1 calc R U . . .
H3C H -0.1219 0.3008 0.1906 0.067 Uiso 1 1 calc R U . . .
C4 C 0.0100(4) 0.1518(3) 0.19800(17) 0.0399(9) Uani 1 1 d . . . . .
H4A H 0.0335 0.0926 0.2143 0.060 Uiso 1 1 calc R U . . .
H4B H 0.0829 0.1744 0.1767 0.060 Uiso 1 1 calc R U . . .
H4C H -0.0738 0.1490 0.1684 0.060 Uiso 1 1 calc R U . . .
C5 C 0.1860(3) 0.1319(2) 0.36328(15) 0.0287(7) Uani 1 1 d . . . . .
C6 C 0.3325(3) 0.1440(3) 0.39424(17) 0.0390(8) Uani 1 1 d . . . . .
H6A H 0.3567 0.0966 0.4246 0.058 Uiso 1 1 calc R U . . .
H6B H 0.3420 0.2011 0.4156 0.058 Uiso 1 1 calc R U . . .
H6C H 0.3925 0.1420 0.3623 0.058 Uiso 1 1 calc R U . . .
C7 C 0.1755(4) 0.0432(2) 0.32790(18) 0.0410(9) Uani 1 1 d . . . . .
H7A H 0.2263 0.0468 0.2925 0.062 Uiso 1 1 calc R U . . .
H7B H 0.0806 0.0305 0.3125 0.062 Uiso 1 1 calc R U . . .
H7C H 0.2130 -0.0039 0.3562 0.062 Uiso 1 1 calc R U . . .
C8 C 0.0966(4) 0.1299(2) 0.41462(16) 0.0327(7) Uani 1 1 d . . . . .
H8A H 0.1199 0.0785 0.4415 0.049 Uiso 1 1 calc R U . . .
H8B H 0.0018 0.1261 0.3957 0.049 Uiso 1 1 calc R U . . .
H8C H 0.1107 0.1838 0.4397 0.049 Uiso 1 1 calc R U . . .
C9 C 0.1376(3) 0.3248(2) 0.35146(14) 0.0247(6) Uani 1 1 d . . . . .
C10 C 0.2280(3) 0.3970(2) 0.35261(14) 0.0247(6) Uani 1 1 d . . . . .
C11 C 0.2008(3) 0.4732(2) 0.38466(16) 0.0318(7) Uani 1 1 d . . . . .
H11 H 0.2611 0.5217 0.3858 0.038 Uiso 1 1 calc R U . . .
C12 C 0.0880(4) 0.4805(2) 0.41505(17) 0.0338(7) Uani 1 1 d . . . . .
H12 H 0.0714 0.5334 0.4362 0.041 Uiso 1 1 calc R U . . .
C13 C 0.0013(3) 0.4105(2) 0.41407(16) 0.0324(7) Uani 1 1 d . . . . .
H13 H -0.0760 0.4147 0.4347 0.039 Uiso 1 1 calc R U . . .
C14 C 0.0259(3) 0.3334(2) 0.38302(15) 0.0300(7) Uani 1 1 d . . . . .
H14 H -0.0347 0.2852 0.3832 0.036 Uiso 1 1 calc R U . . .
C15 C 0.3540(3) 0.3991(2) 0.32252(14) 0.0255(6) Uani 1 1 d . . . . .
C16 C 0.4725(3) 0.3604(2) 0.35135(17) 0.0316(7) Uani 1 1 d . . . . .
H16 H 0.4719 0.3275 0.3887 0.038 Uiso 1 1 calc R U . . .
C17 C 0.5920(3) 0.3691(3) 0.32615(18) 0.0370(8) Uani 1 1 d . . . . .
H17 H 0.6721 0.3416 0.3460 0.044 Uiso 1 1 calc R U . . .
C18 C 0.5943(4) 0.4172(3) 0.27276(18) 0.0398(9) Uani 1 1 d . . . . .
H18 H 0.6760 0.4229 0.2556 0.048 Uiso 1 1 calc R U . . .
C19 C 0.4775(4) 0.4576(3) 0.24358(17) 0.0403(9) Uani 1 1 d . . . . .
H19 H 0.4795 0.4915 0.2068 0.048 Uiso 1 1 calc R U . . .
C20 C 0.3571(4) 0.4483(2) 0.26830(16) 0.0331(7) Uani 1 1 d . . . . .
H20 H 0.2770 0.4755 0.2482 0.040 Uiso 1 1 calc R U . . .
C21 C 0.4737(4) 0.2308(2) 0.18555(16) 0.0291(7) Uani 1 1 d D . . . .
H21A H 0.534(3) 0.196(2) 0.2013(17) 0.035 Uiso 1 1 d D U . . .
H21B H 0.495(4) 0.289(3) 0.1823(18) 0.035 Uiso 1 1 d D U . . .
C22 C 0.4107(3) 0.1917(2) 0.12969(15) 0.0261(6) Uani 1 1 d . . . . .
C23 C 0.4173(4) 0.0956(2) 0.11447(17) 0.0350(8) Uani 1 1 d . . . . .
H23A H 0.4110 0.0588 0.1518 0.042 Uiso 0.5 1 calc R U P A 1
H23B H 0.5023 0.0813 0.0982 0.042 Uiso 0.5 1 calc R U P A 1
H23C H 0.3614 0.0607 0.1397 0.042 Uiso 0.5 1 calc R U P A 2
H23D H 0.5115 0.0740 0.1229 0.042 Uiso 0.5 1 calc R U P A 2
C24 C 0.2922(9) 0.0809(5) 0.0632(4) 0.0392(18) Uani 0.5 1 d . . P B 1
H24A H 0.3105 0.0355 0.0327 0.047 Uiso 0.5 1 calc R U P B 1
H24B H 0.2115 0.0637 0.0820 0.047 Uiso 0.5 1 calc R U P B 1
C24' C 0.3637(10) 0.0882(5) 0.0462(4) 0.0421(19) Uani 0.5 1 d . . P B 2
H24C H 0.3096 0.0338 0.0374 0.051 Uiso 0.5 1 calc R U P B 2
H24D H 0.4381 0.0880 0.0206 0.051 Uiso 0.5 1 calc R U P B 2
C25 C 0.2748(4) 0.1714(2) 0.03315(17) 0.0371(8) Uani 1 1 d . . . . .
H25A H 0.3231 0.1754 -0.0036 0.045 Uiso 0.5 1 calc R U P B 1
H25B H 0.1782 0.1851 0.0200 0.045 Uiso 0.5 1 calc R U P B 1
H25C H 0.2813 0.1963 -0.0086 0.045 Uiso 0.5 1 calc R U P B 2
H25D H 0.1790 0.1586 0.0363 0.045 Uiso 0.5 1 calc R U P B 2
C26 C 0.3009(3) 0.3239(2) 0.08210(15) 0.0274(6) Uani 1 1 d . . . . .
C27 C 0.1701(4) 0.3473(2) 0.08899(17) 0.0352(8) Uani 1 1 d . . . . .
H27 H 0.1061 0.3033 0.0957 0.042 Uiso 1 1 calc R U . . .
C28 C 0.1338(4) 0.4350(3) 0.0860(2) 0.0438(9) Uani 1 1 d . . . . .
H28 H 0.0444 0.4516 0.0909 0.053 Uiso 1 1 calc R U . . .
C29 C 0.2260(4) 0.4989(2) 0.07602(19) 0.0442(9) Uani 1 1 d . . . . .
H29 H 0.2000 0.5592 0.0740 0.053 Uiso 1 1 calc R U . . .
C30 C 0.3568(4) 0.4754(2) 0.06885(18) 0.0425(9) Uani 1 1 d . . . . .
H30 H 0.4199 0.5195 0.0613 0.051 Uiso 1 1 calc R U . . .
C31 C 0.3954(4) 0.3871(2) 0.07266(17) 0.0351(8) Uani 1 1 d . . . . .
H31 H 0.4854 0.3706 0.0688 0.042 Uiso 1 1 calc R U . . .
Sb1 Sb 0.74340(2) 0.23833(2) 0.01767(2) 0.02808(6) Uani 1 1 d . . . . .
F1 F 0.7130(2) 0.12372(14) -0.01341(11) 0.0483(6) Uani 1 1 d . . . . .
F2 F 0.7051(3) 0.20084(19) 0.09569(11) 0.0539(6) Uani 1 1 d . . . . .
F3 F 0.7818(3) 0.27439(15) -0.06090(12) 0.0519(6) Uani 1 1 d . . . . .
F4 F 0.9251(2) 0.20866(18) 0.04200(12) 0.0538(6) Uani 1 1 d . . . . .
F5 F 0.7738(3) 0.35173(16) 0.04939(13) 0.0683(8) Uani 1 1 d . . . . .
F6 F 0.5631(3) 0.2642(2) -0.00735(13) 0.0614(8) Uani 1 1 d . . . . .

loop_
_atom_site_aniso_label
_atom_site_aniso_U_11
_atom_site_aniso_U_22
_atom_site_aniso_U_33
_atom_site_aniso_U_23
_atom_site_aniso_U_13
_atom_site_aniso_U_12
Au1 0.02693(7) 0.02993(7) 0.02215(7) -0.00233(5) 0.00535(4) 0.00010(5)
P1 0.0231(4) 0.0246(4) 0.0217(4) -0.0032(3) 0.0034(3) -0.0019(3)
N1 0.0365(15) 0.0198(13) 0.0249(14) -0.0027(10) 0.0034(11) 0.0005(10)
C1 0.0321(17) 0.0336(18) 0.0264(16) -0.0026(13) 0.0035(13) 0.0018(13)
C2 0.0268(18) 0.062(3) 0.046(2) -0.009(2) 0.0006(16) -0.0096(17)
C3 0.044(2) 0.045(2) 0.041(2) -0.0012(18) -0.0059(17) 0.0095(18)
C4 0.042(2) 0.043(2) 0.0315(19) -0.0099(16) -0.0048(15) 0.0001(16)
C5 0.0327(17) 0.0256(16) 0.0277(16) -0.0001(13) 0.0043(13) -0.0020(12)
C6 0.0341(18) 0.046(2) 0.035(2) 0.0080(16) -0.0006(15) 0.0023(16)
C7 0.059(2) 0.0237(17) 0.041(2) -0.0013(15) 0.0105(18) 0.0012(16)
C8 0.0407(19) 0.0287(17) 0.0309(18) 0.0031(14) 0.0129(15) -0.0039(14)
C9 0.0259(15) 0.0244(15) 0.0242(15) -0.0017(12) 0.0049(12) -0.0008(11)
C10 0.0251(15) 0.0245(15) 0.0242(15) -0.0001(12) 0.0028(12) 0.0004(11)
C11 0.0345(17) 0.0247(16) 0.0360(18) -0.0046(13) 0.0048(14) -0.0044(13)
C12 0.0390(19) 0.0262(17) 0.0364(19) -0.0039(14) 0.0064(15) 0.0036(14)
C13 0.0320(17) 0.0344(18) 0.0335(18) -0.0046(14) 0.0133(14) 0.0014(14)
C14 0.0281(16) 0.0334(18) 0.0301(17) -0.0040(14) 0.0094(13) -0.0047(13)
C15 0.0308(16) 0.0223(15) 0.0238(15) -0.0039(12) 0.0056(12) -0.0070(12)
C16 0.0319(17) 0.0295(17) 0.0335(18) 0.0010(14) 0.0047(14) -0.0039(13)
C17 0.0271(17) 0.041(2) 0.043(2) -0.0029(16) 0.0046(15) -0.0028(14)
C18 0.038(2) 0.039(2) 0.046(2) -0.0111(17) 0.0200(17) -0.0133(16)
C19 0.058(2) 0.0339(19) 0.0319(19) -0.0014(15) 0.0173(17) -0.0121(17)
C20 0.0399(19) 0.0295(17) 0.0298(17) 0.0019(14) 0.0042(14) -0.0029(14)
C21 0.0277(16) 0.0363(19) 0.0230(16) -0.0032(13) 0.0023(12) 0.0005(13)
C22 0.0248(15) 0.0296(16) 0.0259(15) 0.0024(13) 0.0102(12) 0.0015(12)
C23 0.043(2) 0.0277(17) 0.0352(19) 0.0020(14) 0.0086(15) 0.0082(14)
C24 0.049(5) 0.025(4) 0.042(5) -0.005(3) 0.000(4) -0.007(3)
C24' 0.054(5) 0.029(4) 0.041(5) -0.006(3) -0.001(4) -0.003(4)
C25 0.047(2) 0.0301(18) 0.0309(18) -0.0064(14) -0.0062(15) 0.0005(15)
C26 0.0409(18) 0.0203(15) 0.0212(15) -0.0008(11) 0.0052(13) 0.0022(12)
C27 0.0397(19) 0.0302(18) 0.0368(19) 0.0012(14) 0.0093(15) 0.0011(14)
C28 0.042(2) 0.035(2) 0.057(3) 0.0029(18) 0.0169(18) 0.0110(16)
C29 0.062(3) 0.0244(18) 0.049(2) 0.0041(16) 0.015(2) 0.0083(17)
C30 0.060(2) 0.0260(18) 0.044(2) -0.0011(15) 0.0137(19) -0.0071(17)
C31 0.0381(19) 0.0320(18) 0.0368(19) -0.0017(15) 0.0108(15) -0.0016(14)
Sb1 0.02762(11) 0.02913(12) 0.02813(12) 0.00135(8) 0.00624(9) 0.00318(8)
F1 0.0519(13) 0.0317(11) 0.0602(15) -0.0056(11) 0.0041(11) -0.0055(10)
F2 0.0516(14) 0.0773(18) 0.0349(12) 0.0150(12) 0.0133(11) 0.0038(13)
F3 0.0788(19) 0.0446(14) 0.0361(13) 0.0089(10) 0.0213(13) 0.0050(12)
F4 0.0267(11) 0.0734(18) 0.0601(16) -0.0029(13) 0.0023(11) 0.0017(11)
F5 0.108(2) 0.0359(14) 0.0630(17) -0.0173(12) 0.0174(16) -0.0049(14)
F6 0.0445(14) 0.087(2) 0.0494(16) -0.0096(13) -0.0037(12) 0.0341(13)

loop_
_atom_type_symbol
_atom_type_description
_atom_type_scat_dispersion_real
_atom_type_scat_dispersion_imag
_atom_type_scat_source
C C 0.0033 0.0016 'International Tables Vol C Tables 4.2.6.8 and 6.1.1.4'
H H 0.0000 0.0000 'International Tables Vol C Tables 4.2.6.8 and 6.1.1.4'
N N 0.0061 0.0033 'International Tables Vol C Tables 4.2.6.8 and 6.1.1.4'
F F 0.0171 0.0103 'International Tables Vol C Tables 4.2.6.8 and 6.1.1.4'
P P 0.1023 0.0942 'International Tables Vol C Tables 4.2.6.8 and 6.1.1.4'
Sb Sb -0.5866 1.5461 'International Tables Vol C Tables 4.2.6.8 and 6.1.1.4'
Au Au -2.0133 8.8022 'International Tables Vol C Tables 4.2.6.8 and 6.1.1.4'

loop_
_geom_angle_atom_site_label_1
_geom_angle_atom_site_label_2
_geom_angle_atom_site_label_3
_geom_angle
C21 Au1 P1 178.16(10)
C9 P1 C1 105.70(15)
C9 P1 C5 106.47(15)
C1 P1 C5 113.58(15)
C9 P1 Au1 114.42(10)
C1 P1 Au1 107.41(12)
C5 P1 Au1 109.38(11)
C22 N1 C26 125.3(3)
C22 N1 C25 114.1(3)
C26 N1 C25 120.5(3)
C3 C1 C4 107.4(3)
C3 C1 C2 108.7(3)
C4 C1 C2 106.6(3)
C3 C1 P1 107.4(3)
C4 C1 P1 109.0(2)
C2 C1 P1 117.4(3)
C1 C2 H2A 109.5
C1 C2 H2B 109.5
H2A C2 H2B 109.5
C1 C2 H2C 109.5
H2A C2 H2C 109.5
H2B C2 H2C 109.5
C1 C3 H3A 109.5
C1 C3 H3B 109.5
H3A C3 H3B 109.5
C1 C3 H3C 109.5
H3A C3 H3C 109.5
H3B C3 H3C 109.5
C1 C4 H4A 109.5
C1 C4 H4B 109.5
H4A C4 H4B 109.5
C1 C4 H4C 109.5
H4A C4 H4C 109.5
H4B C4 H4C 109.5
C8 C5 C6 108.1(3)
C8 C5 C7 109.8(3)
C6 C5 C7 108.3(3)
C8 C5 P1 115.6(2)
C6 C5 P1 105.5(2)
C7 C5 P1 109.3(2)
C5 C6 H6A 109.5
C5 C6 H6B 109.5
H6A C6 H6B 109.5
C5 C6 H6C 109.5
H6A C6 H6C 109.5
H6B C6 H6C 109.5
C5 C7 H7A 109.5
C5 C7 H7B 109.5
H7A C7 H7B 109.5
C5 C7 H7C 109.5
H7A C7 H7C 109.5
H7B C7 H7C 109.5
C5 C8 H8A 109.5
C5 C8 H8B 109.5
H8A C8 H8B 109.5
C5 C8 H8C 109.5
H8A C8 H8C 109.5
H8B C8 H8C 109.5
C14 C9 C10 118.2(3)
C14 C9 P1 118.4(2)
C10 C9 P1 123.1(2)
C11 C10 C9 118.6(3)
C11 C10 C15 115.8(3)
C9 C10 C15 125.6(3)
C12 C11 C10 122.1(3)
C12 C11 H11 119.0
C10 C11 H11 119.0
C13 C12 C11 119.2(3)
C13 C12 H12 120.4
C11 C12 H12 120.4
C12 C13 C14 120.2(3)
C12 C13 H13 119.9
C14 C13 H13 119.9
C13 C14 C9 121.7(3)
C13 C14 H14 119.2
C9 C14 H14 119.2
C16 C15 C20 118.9(3)
C16 C15 C10 120.9(3)
C20 C15 C10 119.8(3)
C15 C16 C17 120.7(3)
C15 C16 H16 119.6
C17 C16 H16 119.6
C18 C17 C16 120.1(4)
C18 C17 H17 119.9
C16 C17 H17 119.9
C17 C18 C19 120.2(3)
C17 C18 H18 119.9
C19 C18 H18 119.9
C18 C19 C20 119.9(3)
C18 C19 H19 120.0
C20 C19 H19 120.0
C15 C20 C19 120.1(3)
C15 C20 H20 119.9
C19 C20 H20 119.9
C22 C21 Au1 103.8(2)
C22 C21 H21A 107(3)
Au1 C21 H21A 107(3)
C22 C21 H21B 115(3)
Au1 C21 H21B 105(2)
H21A C21 H21B 118(4)
N1 C22 C21 126.6(3)
N1 C22 C23 108.7(3)
C21 C22 C23 124.7(3)
C22 C23 C24' 105.6(4)
C22 C23 C24 103.7(4)
C22 C23 H23A 111.0
C24 C23 H23A 111.0
C22 C23 H23B 111.0
C24 C23 H23B 111.0
H23A C23 H23B 109.0
C22 C23 H23C 110.6
C24' C23 H23C 110.6
C22 C23 H23D 110.6
C24' C23 H23D 110.6
H23C C23 H23D 108.8
C25 C24 C23 101.9(5)
C25 C24 H24A 111.4
C23 C24 H24A 111.4
C25 C24 H24B 111.4
C23 C24 H24B 111.4
H24A C24 H24B 109.3
C23 C24' C25 103.5(5)
C23 C24' H24C 111.1
C25 C24' H24C 111.1
C23 C24' H24D 111.1
C25 C24' H24D 111.1
H24C C24' H24D 109.0
N1 C25 C24 103.2(4)
N1 C25 C24' 101.7(4)
N1 C25 H25A 111.1
C24 C25 H25A 111.1
N1 C25 H25B 111.1
C24 C25 H25B 111.1
H25A C25 H25B 109.1
N1 C25 H25C 111.4
C24' C25 H25C 111.4
N1 C25 H25D 111.4
C24' C25 H25D 111.4
H25C C25 H25D 109.3
C31 C26 C27 121.0(3)
C31 C26 N1 120.8(3)
C27 C26 N1 118.2(3)
C28 C27 C26 119.3(3)
C28 C27 H27 120.3
C26 C27 H27 120.3
C29 C28 C27 120.5(4)
C29 C28 H28 119.7
C27 C28 H28 119.7
C28 C29 C30 120.2(3)
C28 C29 H29 119.9
C30 C29 H29 119.9
C29 C30 C31 119.9(4)
C29 C30 H30 120.0
C31 C30 H30 120.0
C26 C31 C30 119.0(3)
C26 C31 H31 120.5
C30 C31 H31 120.5
F6 Sb1 F5 90.75(14)
F6 Sb1 F2 90.55(12)
F5 Sb1 F2 89.55(13)
F6 Sb1 F1 89.45(12)
F5 Sb1 F1 179.41(12)
F2 Sb1 F1 89.89(12)
F6 Sb1 F4 178.23(13)
F5 Sb1 F4 91.02(13)
F2 Sb1 F4 89.48(11)
F1 Sb1 F4 88.78(11)
F6 Sb1 F3 89.58(13)
F5 Sb1 F3 91.18(12)
F2 Sb1 F3 179.26(11)
F1 Sb1 F3 89.38(11)
F4 Sb1 F3 90.36(13)

loop_
_geom_bond_atom_site_label_1
_geom_bond_atom_site_label_2
_geom_bond_distance
Au1 C21 2.126(4)
Au1 P1 2.2901(9)
P1 C9 1.833(3)
P1 C1 1.859(4)
P1 C5 1.875(3)
N1 C22 1.305(4)
N1 C26 1.443(4)
N1 C25 1.484(4)
C1 C3 1.546(5)
C1 C4 1.547(5)
C1 C2 1.559(5)
C2 H2A 0.9800
C2 H2B 0.9800
C2 H2C 0.9800
C3 H3A 0.9800
C3 H3B 0.9800
C3 H3C 0.9800
C4 H4A 0.9800
C4 H4B 0.9800
C4 H4C 0.9800
C5 C8 1.524(5)
C5 C6 1.533(5)
C5 C7 1.543(5)
C6 H6A 0.9800
C6 H6B 0.9800
C6 H6C 0.9800
C7 H7A 0.9800
C7 H7B 0.9800
C7 H7C 0.9800
C8 H8A 0.9800
C8 H8B 0.9800
C8 H8C 0.9800
C9 C14 1.398(4)
C9 C10 1.419(4)
C10 C11 1.395(4)
C10 C15 1.502(4)
C11 C12 1.390(5)
C11 H11 0.9500
C12 C13 1.370(5)
C12 H12 0.9500
C13 C14 1.388(5)
C13 H13 0.9500
C14 H14 0.9500
C15 C16 1.388(5)
C15 C20 1.394(5)
C16 C17 1.391(5)
C16 H16 0.9500
C17 C18 1.369(5)
C17 H17 0.9500
C18 C19 1.389(6)
C18 H18 0.9500
C19 C20 1.395(5)
C19 H19 0.9500
C20 H20 0.9500
C21 C22 1.410(5)
C21 H21A 0.838(18)
C21 H21B 0.91(4)
C22 C23 1.498(5)
C23 C24' 1.500(9)
C23 C24 1.564(9)
C23 H23A 0.9900
C23 H23B 0.9900
C23 H23C 0.9900
C23 H23D 0.9900
C24 C25 1.517(9)
C24 H24A 0.9900
C24 H24B 0.9900
C24' C25 1.547(9)
C24' H24C 0.9900
C24' H24D 0.9900
C25 H25A 0.9900
C25 H25B 0.9900
C25 H25C 0.9900
C25 H25D 0.9900
C26 C31 1.384(5)
C26 C27 1.385(5)
C27 C28 1.379(5)
C27 H27 0.9500
C28 C29 1.377(6)
C28 H28 0.9500
C29 C30 1.387(6)
C29 H29 0.9500
C30 C31 1.393(5)
C30 H30 0.9500
C31 H31 0.9500
Sb1 F6 1.850(3)
Sb1 F5 1.860(2)
Sb1 F2 1.872(2)
Sb1 F1 1.872(2)
Sb1 F4 1.874(2)
Sb1 F3 1.878(2)

loop_
_geom_torsion_atom_site_label_1
_geom_torsion_atom_site_label_2
_geom_torsion_atom_site_label_3
_geom_torsion_atom_site_label_4
_geom_torsion
C9 P1 C1 C3 44.8(3)
C5 P1 C1 C3 161.2(2)
Au1 P1 C1 C3 -77.8(2)
C9 P1 C1 C4 160.9(2)
C5 P1 C1 C4 -82.8(3)
Au1 P1 C1 C4 38.3(3)
C9 P1 C1 C2 -77.9(3)
C5 P1 C1 C2 38.4(3)
Au1 P1 C1 C2 159.5(3)
C9 P1 C5 C8 45.7(3)
C1 P1 C5 C8 -70.2(3)
Au1 P1 C5 C8 169.8(2)
C9 P1 C5 C6 -73.6(3)
C1 P1 C5 C6 170.5(2)
Au1 P1 C5 C6 50.5(2)
C9 P1 C5 C7 170.2(2)
C1 P1 C5 C7 54.3(3)
Au1 P1 C5 C7 -65.6(3)
C1 P1 C9 C14 52.9(3)
C5 P1 C9 C14 -68.2(3)
Au1 P1 C9 C14 170.8(2)
C1 P1 C9 C10 -122.2(3)
C5 P1 C9 C10 116.7(3)
Au1 P1 C9 C10 -4.2(3)
C14 C9 C10 C11 -0.5(5)
P1 C9 C10 C11 174.6(2)
C14 C9 C10 C15 178.8(3)
P1 C9 C10 C15 -6.1(5)
C9 C10 C11 C12 -0.3(5)
C15 C10 C11 C12 -179.6(3)
C10 C11 C12 C13 0.6(5)
C11 C12 C13 C14 -0.1(5)
C12 C13 C14 C9 -0.8(5)
C10 C9 C14 C13 1.0(5)
P1 C9 C14 C13 -174.3(3)
C11 C10 C15 C16 98.9(4)
C9 C10 C15 C16 -80.4(4)
C11 C10 C15 C20 -74.2(4)
C9 C10 C15 C20 106.5(4)
C20 C15 C16 C17 -1.1(5)
C10 C15 C16 C17 -174.2(3)
C15 C16 C17 C18 0.9(5)
C16 C17 C18 C19 0.1(6)
C17 C18 C19 C20 -0.8(6)
C16 C15 C20 C19 0.4(5)
C10 C15 C20 C19 173.6(3)
C18 C19 C20 C15 0.5(5)
C26 N1 C22 C21 -0.6(5)
C25 N1 C22 C21 -175.7(3)
C26 N1 C22 C23 177.8(3)
C25 N1 C22 C23 2.7(4)
Au1 C21 C22 N1 85.1(4)
Au1 C21 C22 C23 -93.1(3)
N1 C22 C23 C24' 13.9(5)
C21 C22 C23 C24' -167.7(5)
N1 C22 C23 C24 -19.6(5)
C21 C22 C23 C24 158.8(5)
C22 C23 C24 C25 27.9(6)
C24' C23 C24 C25 -69.6(8)
C22 C23 C24' C25 -23.5(7)
C24 C23 C24' C25 67.7(8)
C22 N1 C25 C24 15.9(5)
C26 N1 C25 C24 -159.4(5)
C22 N1 C25 C24' -17.4(5)
C26 N1 C25 C24' 167.3(5)
C23 C24 C25 N1 -26.0(6)
C23 C24 C25 C24' 65.2(8)
C23 C24' C25 N1 24.1(6)
C23 C24' C25 C24 -72.2(9)
C22 N1 C26 C31 73.7(4)
C25 N1 C26 C31 -111.5(4)
C22 N1 C26 C27 -107.5(4)
C25 N1 C26 C27 67.3(4)
C31 C26 C27 C28 0.4(5)
N1 C26 C27 C28 -178.4(3)
C26 C27 C28 C29 0.3(6)
C27 C28 C29 C30 0.0(7)
C28 C29 C30 C31 -0.9(6)
C27 C26 C31 C30 -1.3(5)
N1 C26 C31 C30 177.5(3)
C29 C30 C31 C26 1.6(6)
